data_7706059
loop_
_publ_author_name
'Li, Shanhe'
'Khan, Muhammad Hamid'
'Wang, Xiaojun'
'Cai, Meiling'
'Zhang, Juzheng'
'Jiang, Ming'
'Zhang, Zhenlei'
'Wen, Xiao-An'
'Liang, Hong'
'Yang, Feng'

_publ_section_title
;
 Synthesis of a series of novel In(III) 2,6-diacetylpyridine
 bis(thiosemicarbazide) complexes: structure, anticancer function and
 mechanism.
;
_journal_issue 47
_journal_name_full 'Dalton transactions (Cambridge, England : 2003)'
_journal_page_first 17207
_journal_page_last 17220
_journal_paper_doi 10.1039/d0dt02266g
_journal_volume 49
_journal_year 2020
_chemical_formula_moiety 'C13 H18 Cl2 In N7 S2, C H4 O'
_chemical_formula_sum 'C14 H22 Cl2 In N7 O S2'
_chemical_formula_weight 554.22
_space_group_crystal_system monoclinic
_space_group_IT_number 14
_space_group_name_Hall '-P 2ybc'
_space_group_name_H-M_alt 'P 1 21/c 1'
_atom_sites_solution_hydrogens mixed
_audit_creation_method SHELXL-2014/7
_audit_update_record
;
2020-10-27 deposited with the CCDC.	2020-10-30 downloaded from the CCDC.
;
_cell_angle_alpha 90
_cell_angle_beta 100.058(8)
_cell_angle_gamma 90
_cell_formula_units_Z 4
_cell_length_a 10.820(7)
_cell_length_b 13.440(8)
_cell_length_c 15.215(9)
_cell_measurement_reflns_used 5471
_cell_measurement_temperature 296(2)
_cell_measurement_theta_max 26.08
_cell_measurement_theta_min 2.44
_cell_volume 2179(2)
_computing_cell_refinement 'SAINT v8.27A (Bruker, 2012)'
_computing_data_reduction 'SAINT v8.27A (Bruker, 2012)'
_computing_structure_refinement 'SHELXL-2014/7 (Sheldrick, 2014)'
_computing_structure_solution 'XS  (Sheldrick, 2008)'
_diffrn_ambient_temperature 296(2)
_diffrn_measured_fraction_theta_full 0.998
_diffrn_measured_fraction_theta_max 0.998
_diffrn_measurement_device_type 'Bruker APEX-II CCD'
_diffrn_measurement_method '\f and \w scans'
_diffrn_radiation_type MoK\a
_diffrn_radiation_wavelength 0.71073
_diffrn_reflns_av_R_equivalents 0.0532
_diffrn_reflns_av_unetI/netI 0.0379
_diffrn_reflns_Laue_measured_fraction_full 0.998
_diffrn_reflns_Laue_measured_fraction_max 0.998
_diffrn_reflns_limit_h_max 12
_diffrn_reflns_limit_h_min -12
_diffrn_reflns_limit_k_max 15
_diffrn_reflns_limit_k_min -15
_diffrn_reflns_limit_l_max 18
_diffrn_reflns_limit_l_min -18
_diffrn_reflns_number 19953
_diffrn_reflns_point_group_measured_fraction_full 0.998
_diffrn_reflns_point_group_measured_fraction_max 0.998
_diffrn_reflns_theta_full 25.006
_diffrn_reflns_theta_max 25.006
_diffrn_reflns_theta_min 1.912
_exptl_absorpt_coefficient_mu 1.541
_exptl_absorpt_correction_T_max 0.857
_exptl_absorpt_correction_T_min 0.698
_exptl_absorpt_correction_type multi-scan
_exptl_absorpt_process_details 'SADABS (Bruker, 1998)'
_exptl_crystal_density_diffrn 1.690
_exptl_crystal_description block
_exptl_crystal_F_000 1112
_exptl_crystal_size_max 0.300
_exptl_crystal_size_mid 0.200
_exptl_crystal_size_min 0.100
_refine_diff_density_max 1.048
_refine_diff_density_min -0.589
_refine_diff_density_rms 0.118
_refine_ls_extinction_method none
_refine_ls_goodness_of_fit_ref 1.035
_refine_ls_hydrogen_treatment constr
_refine_ls_matrix_type full
_refine_ls_number_parameters 249
_refine_ls_number_reflns 3821
_refine_ls_number_restraints 2
_refine_ls_restrained_S_all 1.035
_refine_ls_R_factor_all 0.0620
_refine_ls_R_factor_gt 0.0428
_refine_ls_shift/su_max 0.000
_refine_ls_shift/su_mean 0.000
_refine_ls_structure_factor_coef Fsqd
_refine_ls_weighting_details 'w=1/[\s^2^(Fo^2^)+(0.0754P)^2^+3.3246P] where P=(Fo^2^+2Fc^2^)/3'
_refine_ls_weighting_scheme calc
_refine_ls_wR_factor_gt 0.1114
_refine_ls_wR_factor_ref 0.1284
_reflns_Friedel_coverage 0.000
_reflns_number_gt 3011
_reflns_number_total 3821
_reflns_threshold_expression 'I > 2\s(I)'
_cod_data_source_file d0dt02266g2.cif
_cod_data_source_block AAAA
_cod_original_sg_symbol_H-M 'P 21/c'
_cod_database_code 7706059
_shelx_shelxl_version_number 2014/7
_shelx_space_group_comment
;
The symmetry employed for this shelxl refinement is uniquely defined
by the following loop, which should always be used as a source of
symmetry information in preference to the above space-group names.
They are only intended as comments.
;
_shelx_estimated_absorpt_t_min 0.655
_shelx_estimated_absorpt_t_max 0.861

loop_
_space_group_symop_operation_xyz
'x, y, z'
'-x, y+1/2, -z+1/2'
'-x, -y, -z'
'x, -y-1/2, z-1/2'

loop_
_atom_site_label
_atom_site_type_symbol
_atom_site_fract_x
_atom_site_fract_y
_atom_site_fract_z
_atom_site_U_iso_or_equiv
_atom_site_adp_type
_atom_site_occupancy
_atom_site_site_symmetry_order
_atom_site_calc_flag
_atom_site_refinement_flags_posn
_atom_site_refinement_flags_adp
_atom_site_refinement_flags_occupancy
_atom_site_disorder_assembly
_atom_site_disorder_group
In1 In 0.81590(3) 0.04978(3) 0.20538(2) 0.03398(16) Uani 1 1 d . U . . .
Cl1 Cl 1.02537(14) 0.02859(11) 0.14872(11) 0.0486(4) Uani 1 1 d . . . . .
S1 S 0.84995(16) -0.11299(11) 0.29464(10) 0.0474(4) Uani 1 1 d . . . . .
S2 S 0.94157(17) 0.11078(11) 0.36143(11) 0.0524(4) Uani 1 1 d . U . . .
Cl2 Cl 0.61003(14) 0.09467(12) 0.24577(10) 0.0503(4) Uani 1 1 d . . . . .
N6 N 0.8941(5) 0.2825(3) 0.2722(3) 0.0438(12) Uani 1 1 d . . . . .
H6 H 0.9541 0.3210 0.2573 0.053 Uiso 1 1 d R U . . .
N2 N 0.7168(4) -0.1730(3) 0.1320(3) 0.0383(11) Uani 1 1 d . . . . .
C5 C 0.6855(5) 0.0529(4) 0.0005(4) 0.0388(12) Uani 1 1 d . . . . .
C4 C 0.6787(5) -0.0525(4) 0.0245(4) 0.0396(13) Uani 1 1 d . . . . .
N7 N 0.9968(5) 0.2941(4) 0.4147(3) 0.0529(13) Uani 1 1 d . . . . .
H7 H 1.0520 0.3319 0.3930 0.063 Uiso 1 1 d R U . . .
C9 C 0.7440(5) 0.2141(4) 0.0483(4) 0.0413(13) Uani 1 1 d . . . . .
C12 C 0.9454(5) 0.2345(4) 0.3472(4) 0.0424(13) Uani 1 1 d . . . . .
C3 C 0.6221(6) -0.1282(5) -0.0429(4) 0.0568(17) Uani 1 1 d . . . . .
H3A H 0.5344 -0.1143 -0.0613 0.085 Uiso 1 1 calc R U . . .
H3B H 0.6321 -0.1934 -0.0168 0.085 Uiso 1 1 calc R U . . .
H3C H 0.6635 -0.1254 -0.0938 0.085 Uiso 1 1 calc R U . . .
N3 N 0.7237(4) -0.0751(3) 0.1075(3) 0.0373(10) Uani 1 1 d . . . . .
N5 N 0.8436(4) 0.2307(3) 0.1970(3) 0.0379(11) Uani 1 1 d . . . . .
C7 C 0.6398(7) 0.1889(5) -0.1018(4) 0.0597(18) Uani 1 1 d . . . . .
H7A H 0.6060 0.2135 -0.1580 0.072 Uiso 1 1 calc R U . . .
C6 C 0.6354(6) 0.0876(5) -0.0846(4) 0.0548(16) Uani 1 1 d . . . . .
H6A H 0.5996 0.0436 -0.1291 0.066 Uiso 1 1 calc R U . . .
C11 C 0.8056(7) 0.3893(5) 0.1130(5) 0.0605(18) Uani 1 1 d . . . . .
H11A H 0.8581 0.4053 0.0703 0.091 Uiso 1 1 calc R U . . .
H11B H 0.8386 0.4202 0.1692 0.091 Uiso 1 1 calc R U . . .
H11C H 0.7221 0.4134 0.0920 0.091 Uiso 1 1 calc R U . . .
C1 C 0.7034(7) -0.3673(5) 0.1810(5) 0.0655(19) Uani 1 1 d . . . . .
H1A H 0.7533 -0.3818 0.1362 0.098 Uiso 1 1 calc R U . . .
H1B H 0.6220 -0.3445 0.1527 0.098 Uiso 1 1 calc R U . . .
H1C H 0.6944 -0.4265 0.2147 0.098 Uiso 1 1 calc R U . . .
C8 C 0.6944(6) 0.2530(5) -0.0352(4) 0.0517(16) Uani 1 1 d . . . . .
H8 H 0.6980 0.3210 -0.0459 0.062 Uiso 1 1 calc R U . . .
C13 C 1.0622(7) 0.2575(6) 0.5004(4) 0.0636(18) Uani 1 1 d . . . . .
H13A H 1.1460 0.2382 0.4950 0.095 Uiso 1 1 calc R U . . .
H13B H 1.0183 0.2010 0.5183 0.095 Uiso 1 1 calc R U . . .
H13C H 1.0656 0.3091 0.5444 0.095 Uiso 1 1 calc R U . . .
C10 C 0.8023(5) 0.2781(4) 0.1250(4) 0.0410(13) Uani 1 1 d . . . . .
C2 C 0.7712(5) -0.1930(4) 0.2138(4) 0.0399(13) Uani 1 1 d . . . . .
N4 N 0.7394(4) 0.1155(3) 0.0647(3) 0.0368(10) Uani 1 1 d . . . . .
N1 N 0.7650(5) -0.2900(3) 0.2407(4) 0.0532(13) Uani 1 1 d . . . . .
H1E H 0.8439 -0.3100 0.2582 0.064 Uiso 1 1 d R U . . .
O1 O 0.4940(16) 0.3774(15) 0.1584(12) 0.289(10) Uani 1 1 d D . . . .
H1 H 0.4770 0.4252 0.1955 0.434 Uiso 1 1 d R U . . .
C14 C 0.430(2) 0.4212(17) 0.0768(11) 0.250(13) Uani 1 1 d D . . . .
H14A H 0.4520 0.4904 0.0755 0.375 Uiso 1 1 calc R U . . .
H14B H 0.3414 0.4146 0.0734 0.375 Uiso 1 1 calc R U . . .
H14C H 0.4555 0.3878 0.0270 0.375 Uiso 1 1 calc R U . . .

loop_
_atom_site_aniso_label
_atom_site_aniso_U_11
_atom_site_aniso_U_22
_atom_site_aniso_U_33
_atom_site_aniso_U_23
_atom_site_aniso_U_13
_atom_site_aniso_U_12
In1 0.0376(3) 0.0266(2) 0.0366(2) -0.00085(15) 0.00324(16) 0.00066(15)
Cl1 0.0467(8) 0.0424(8) 0.0586(9) -0.0016(7) 0.0144(7) 0.0001(6)
S1 0.0617(10) 0.0324(7) 0.0442(8) 0.0048(6) -0.0015(7) -0.0008(7)
S2 0.0678(11) 0.0353(8) 0.0503(9) -0.0040(7) 0.0001(8) -0.0021(7)
Cl2 0.0436(8) 0.0525(9) 0.0554(9) -0.0027(7) 0.0104(7) 0.0063(7)
N6 0.056(3) 0.029(2) 0.047(3) 0.003(2) 0.009(2) -0.009(2)
N2 0.042(3) 0.024(2) 0.048(3) -0.001(2) 0.005(2) -0.0047(19)
C5 0.043(3) 0.037(3) 0.035(3) 0.002(2) 0.003(2) 0.007(2)
C4 0.037(3) 0.038(3) 0.041(3) -0.002(2) 0.000(2) 0.003(2)
N7 0.054(3) 0.051(3) 0.054(3) -0.007(3) 0.010(3) -0.015(3)
C9 0.039(3) 0.038(3) 0.048(3) 0.010(3) 0.009(3) 0.006(2)
C12 0.040(3) 0.038(3) 0.052(4) -0.007(3) 0.013(3) -0.005(2)
C3 0.060(4) 0.053(4) 0.051(4) -0.009(3) -0.007(3) 0.001(3)
N3 0.039(3) 0.031(2) 0.043(3) -0.0012(19) 0.009(2) -0.0016(19)
N5 0.039(3) 0.025(2) 0.050(3) -0.002(2) 0.007(2) -0.0016(18)
C7 0.070(5) 0.064(4) 0.043(4) 0.019(3) 0.002(3) 0.008(3)
C6 0.062(4) 0.054(4) 0.043(4) 0.001(3) -0.003(3) 0.005(3)
C11 0.061(4) 0.038(3) 0.077(5) 0.006(3) -0.003(4) 0.002(3)
C1 0.075(5) 0.035(3) 0.087(5) -0.005(3) 0.014(4) -0.009(3)
C8 0.053(4) 0.045(3) 0.056(4) 0.016(3) 0.007(3) 0.003(3)
C13 0.066(5) 0.067(5) 0.056(4) -0.003(3) 0.006(4) -0.004(4)
C10 0.039(3) 0.031(3) 0.054(4) 0.004(3) 0.010(3) 0.000(2)
C2 0.040(3) 0.030(3) 0.051(4) 0.003(2) 0.011(3) 0.002(2)
N4 0.038(3) 0.033(2) 0.040(3) 0.005(2) 0.008(2) 0.0033(19)
N1 0.056(3) 0.031(3) 0.070(4) 0.007(2) 0.006(3) 0.001(2)
O1 0.257(18) 0.33(2) 0.33(2) 0.02(2) 0.182(18) 0.077(16)
C14 0.33(3) 0.27(3) 0.172(19) -0.10(2) 0.11(2) -0.06(2)

loop_
_atom_type_symbol
_atom_type_description
_atom_type_scat_dispersion_real
_atom_type_scat_dispersion_imag
_atom_type_scat_source
C C 0.0033 0.0016 'International Tables Vol C Tables 4.2.6.8 and 6.1.1.4'
H H 0.0000 0.0000 'International Tables Vol C Tables 4.2.6.8 and 6.1.1.4'
Cl Cl 0.1484 0.1585 'International Tables Vol C Tables 4.2.6.8 and 6.1.1.4'
In In -0.7276 1.3100 'International Tables Vol C Tables 4.2.6.8 and 6.1.1.4'
N N 0.0061 0.0033 'International Tables Vol C Tables 4.2.6.8 and 6.1.1.4'
O O 0.0106 0.0060 'International Tables Vol C Tables 4.2.6.8 and 6.1.1.4'
S S 0.1246 0.1234 'International Tables Vol C Tables 4.2.6.8 and 6.1.1.4'

loop_
_geom_angle_atom_site_label_1
_geom_angle_atom_site_label_2
_geom_angle_atom_site_label_3
_geom_angle
_geom_angle_site_symmetry_1
_geom_angle_site_symmetry_3
_geom_angle_publ_flag
N4 In1 N3 69.20(16) . . ?
N4 In1 N5 66.66(15) . . ?
N3 In1 N5 135.81(16) . . ?
N4 In1 Cl2 86.85(11) . . ?
N3 In1 Cl2 91.76(12) . . ?
N5 In1 Cl2 83.98(11) . . ?
N4 In1 S1 143.54(12) . . ?
N3 In1 S1 74.47(12) . . ?
N5 In1 S1 149.72(12) . . ?
Cl2 In1 S1 97.36(6) . . ?
N4 In1 Cl1 85.81(11) . . ?
N3 In1 Cl1 90.56(12) . . ?
N5 In1 Cl1 88.27(11) . . ?
Cl2 In1 Cl1 170.96(5) . . ?
S1 In1 Cl1 91.69(6) . . ?
N4 In1 S2 138.56(12) . . ?
N3 In1 S2 152.10(12) . . ?
N5 In1 S2 72.08(11) . . ?
Cl2 In1 S2 92.58(6) . . ?
S1 In1 S2 77.64(6) . . ?
Cl1 In1 S2 89.44(7) . . ?
C2 S1 In1 98.35(19) . . ?
C12 S2 In1 102.2(2) . . ?
C12 N6 N5 120.7(4) . . ?
C12 N6 H6 106.5 . . ?
N5 N6 H6 106.6 . . ?
C2 N2 N3 114.8(4) . . ?
N4 C5 C6 121.1(5) . . ?
N4 C5 C4 117.2(5) . . ?
C6 C5 C4 121.7(5) . . ?
N3 C4 C5 116.0(5) . . ?
N3 C4 C3 122.9(5) . . ?
C5 C4 C3 121.1(5) . . ?
C12 N7 C13 123.6(6) . . ?
C12 N7 H7 105.8 . . ?
C13 N7 H7 105.8 . . ?
N4 C9 C8 121.2(6) . . ?
N4 C9 C10 116.3(5) . . ?
C8 C9 C10 122.5(5) . . ?
N6 C12 N7 114.7(5) . . ?
N6 C12 S2 124.7(4) . . ?
N7 C12 S2 120.6(5) . . ?
C4 C3 H3A 109.5 . . ?
C4 C3 H3B 109.5 . . ?
H3A C3 H3B 109.5 . . ?
C4 C3 H3C 109.5 . . ?
H3A C3 H3C 109.5 . . ?
H3B C3 H3C 109.5 . . ?
C4 N3 N2 117.2(4) . . ?
C4 N3 In1 119.5(4) . . ?
N2 N3 In1 123.3(3) . . ?
C10 N5 N6 119.4(5) . . ?
C10 N5 In1 120.7(4) . . ?
N6 N5 In1 119.7(3) . . ?
C8 C7 C6 119.8(6) . . ?
C8 C7 H7A 120.1 . . ?
C6 C7 H7A 120.1 . . ?
C7 C6 C5 118.8(6) . . ?
C7 C6 H6A 120.6 . . ?
C5 C6 H6A 120.6 . . ?
C10 C11 H11A 109.5 . . ?
C10 C11 H11B 109.5 . . ?
H11A C11 H11B 109.5 . . ?
C10 C11 H11C 109.5 . . ?
H11A C11 H11C 109.5 . . ?
H11B C11 H11C 109.5 . . ?
N1 C1 H1A 109.5 . . ?
N1 C1 H1B 109.5 . . ?
H1A C1 H1B 109.5 . . ?
N1 C1 H1C 109.5 . . ?
H1A C1 H1C 109.5 . . ?
H1B C1 H1C 109.5 . . ?
C7 C8 C9 118.8(6) . . ?
C7 C8 H8 120.6 . . ?
C9 C8 H8 120.6 . . ?
N7 C13 H13A 109.5 . . ?
N7 C13 H13B 109.5 . . ?
H13A C13 H13B 109.5 . . ?
N7 C13 H13C 109.5 . . ?
H13A C13 H13C 109.5 . . ?
H13B C13 H13C 109.5 . . ?
N5 C10 C9 114.7(5) . . ?
N5 C10 C11 125.9(6) . . ?
C9 C10 C11 119.4(5) . . ?
N2 C2 N1 116.3(5) . . ?
N2 C2 S1 128.9(4) . . ?
N1 C2 S1 114.8(4) . . ?
C5 N4 C9 120.3(5) . . ?
C5 N4 In1 118.1(3) . . ?
C9 N4 In1 121.6(4) . . ?
C2 N1 C1 122.0(6) . . ?
C2 N1 H1E 106.3 . . ?
C1 N1 H1E 106.3 . . ?
C14 O1 H1 97.5 . . ?
O1 C14 H14A 109.5 . . ?
O1 C14 H14B 109.5 . . ?
H14A C14 H14B 109.5 . . ?
O1 C14 H14C 109.5 . . ?
H14A C14 H14C 109.5 . . ?
H14B C14 H14C 109.5 . . ?

loop_
_geom_bond_atom_site_label_1
_geom_bond_atom_site_label_2
_geom_bond_distance
_geom_bond_site_symmetry_2
_geom_bond_publ_flag
In1 N4 2.330(5) . ?
In1 N3 2.348(5) . ?
In1 N5 2.455(5) . ?
In1 Cl2 2.486(2) . ?
In1 S1 2.5673(19) . ?
In1 Cl1 2.578(2) . ?
In1 S2 2.652(2) . ?
S1 C2 1.741(6) . ?
S2 C12 1.678(6) . ?
N6 C12 1.344(7) . ?
N6 N5 1.369(6) . ?
N6 H6 0.8900 . ?
N2 C2 1.307(7) . ?
N2 N3 1.374(6) . ?
C5 N4 1.343(7) . ?
C5 C6 1.393(8) . ?
C5 C4 1.468(8) . ?
C4 N3 1.307(7) . ?
C4 C3 1.497(8) . ?
N7 C12 1.344(7) . ?
N7 C13 1.456(8) . ?
N7 H7 0.8900 . ?
C9 N4 1.351(7) . ?
C9 C8 1.392(8) . ?
C9 C10 1.498(8) . ?
C3 H3A 0.9600 . ?
C3 H3B 0.9600 . ?
C3 H3C 0.9600 . ?
N5 C10 1.278(7) . ?
C7 C8 1.383(10) . ?
C7 C6 1.389(10) . ?
C7 H7A 0.9300 . ?
C6 H6A 0.9300 . ?
C11 C10 1.507(8) . ?
C11 H11A 0.9600 . ?
C11 H11B 0.9600 . ?
C11 H11C 0.9600 . ?
C1 N1 1.463(8) . ?
C1 H1A 0.9600 . ?
C1 H1B 0.9600 . ?
C1 H1C 0.9600 . ?
C8 H8 0.9300 . ?
C13 H13A 0.9600 . ?
C13 H13B 0.9600 . ?
C13 H13C 0.9600 . ?
C2 N1 1.372(7) . ?
N1 H1E 0.8900 . ?
O1 C14 1.436(10) . ?
O1 H1 0.8948 . ?
C14 H14A 0.9600 . ?
C14 H14B 0.9600 . ?
C14 H14C 0.9600 . ?

loop_
_geom_hbond_atom_site_label_D
_geom_hbond_atom_site_label_H
_geom_hbond_atom_site_label_A
_geom_hbond_distance_DH
_geom_hbond_distance_HA
_geom_hbond_distance_DA
_geom_hbond_angle_DHA
_geom_hbond_site_symmetry_A
N6 H6 S1 0.89 2.55 3.415(5) 164.8 2_755
N7 H7 Cl1 0.89 2.81 3.292(6) 115.3 2_755
N7 H7 N2 0.89 2.60 3.327(7) 140.0 2_755
C3 H3A Cl2 0.96 2.98 3.651(7) 128.5 3_655
C13 H13C Cl1 0.96 2.78 3.719(8) 167.3 4_566
N1 H1E Cl1 0.89 2.83 3.548(5) 138.6 2_745
O1 H1 Cl2 0.89 2.68 3.535(18) 160.7 2_655

loop_
_geom_torsion_atom_site_label_1
_geom_torsion_atom_site_label_2
_geom_torsion_atom_site_label_3
_geom_torsion_atom_site_label_4
_geom_torsion
_geom_torsion_site_symmetry_1
_geom_torsion_site_symmetry_2
_geom_torsion_site_symmetry_3
_geom_torsion_site_symmetry_4
_geom_torsion_publ_flag
N4 C5 C4 N3 1.4(8) . . . . ?
C6 C5 C4 N3 -176.8(5) . . . . ?
N4 C5 C4 C3 -179.1(5) . . . . ?
C6 C5 C4 C3 2.6(9) . . . . ?
N5 N6 C12 N7 177.0(5) . . . . ?
N5 N6 C12 S2 -6.2(8) . . . . ?
C13 N7 C12 N6 -177.1(5) . . . . ?
C13 N7 C12 S2 6.0(8) . . . . ?
In1 S2 C12 N6 0.0(5) . . . . ?
In1 S2 C12 N7 176.6(4) . . . . ?
C5 C4 N3 N2 179.1(4) . . . . ?
C3 C4 N3 N2 -0.4(8) . . . . ?
C5 C4 N3 In1 -2.5(7) . . . . ?
C3 C4 N3 In1 178.1(4) . . . . ?
C2 N2 N3 C4 175.2(5) . . . . ?
C2 N2 N3 In1 -3.1(6) . . . . ?
C12 N6 N5 C10 -175.8(5) . . . . ?
C12 N6 N5 In1 9.7(6) . . . . ?
C8 C7 C6 C5 0.6(10) . . . . ?
N4 C5 C6 C7 -1.2(9) . . . . ?
C4 C5 C6 C7 177.0(6) . . . . ?
C6 C7 C8 C9 -0.1(10) . . . . ?
N4 C9 C8 C7 0.0(9) . . . . ?
C10 C9 C8 C7 -178.5(6) . . . . ?
N6 N5 C10 C9 -177.4(4) . . . . ?
In1 N5 C10 C9 -3.0(6) . . . . ?
N6 N5 C10 C11 1.2(9) . . . . ?
In1 N5 C10 C11 175.7(5) . . . . ?
N4 C9 C10 N5 1.5(7) . . . . ?
C8 C9 C10 N5 -179.9(5) . . . . ?
N4 C9 C10 C11 -177.2(5) . . . . ?
C8 C9 C10 C11 1.3(9) . . . . ?
N3 N2 C2 N1 179.4(5) . . . . ?
N3 N2 C2 S1 0.2(8) . . . . ?
In1 S1 C2 N2 2.2(6) . . . . ?
In1 S1 C2 N1 -177.0(4) . . . . ?
C6 C5 N4 C9 1.1(8) . . . . ?
C4 C5 N4 C9 -177.2(5) . . . . ?
C6 C5 N4 In1 178.6(4) . . . . ?
C4 C5 N4 In1 0.3(6) . . . . ?
C8 C9 N4 C5 -0.5(8) . . . . ?
C10 C9 N4 C5 178.1(5) . . . . ?
C8 C9 N4 In1 -177.9(4) . . . . ?
C10 C9 N4 In1 0.7(6) . . . . ?
N2 C2 N1 C1 1.3(9) . . . . ?
S1 C2 N1 C1 -179.4(5) . . . . ?
